data_7027222
loop_
_publ_author_name
'Preisenberger, Max'
'Schier, Annette'
'Schmidbaur, Hubert'

_publ_section_title
;
 (Phosphine)gold(I) trifluoromethanesulfonates, trifluoroacetates and
 trichlorothioacetates&#x200A;&#x2020;
;
_journal_issue 10
_journal_name_full 'Journal of the Chemical Society, Dalton Transactions'
_journal_page_first 1645
_journal_paper_doi 10.1039/a809714c
_journal_year 1999
_chemical_formula_sum 'C5 H9 Au F3 O2 P'
_chemical_formula_weight 386.06
_chemical_name_systematic
; 
 ? 
;
_space_group_IT_number 14
_symmetry_cell_setting monoclinic
_symmetry_space_group_name_Hall '-P 2yn'
_symmetry_space_group_name_H-M 'P 1 21/n 1'
_atom_sites_solution_hydrogens geom
_atom_sites_solution_primary direct
_atom_sites_solution_secondary difmap
_audit_creation_method SHELXL
_cell_angle_alpha 90.00
_cell_angle_beta 99.350(10)
_cell_angle_gamma 90.00
_cell_formula_units_Z 12
_cell_length_a 9.7590(10)
_cell_length_b 11.362(2)
_cell_length_c 27.183(3)
_cell_measurement_reflns_used 25
_cell_measurement_temperature 195(2)
_cell_volume 2974.1(7)
_computing_cell_refinement 'Enraf Nonius CAD4'
_computing_data_collection 'Enraf Nonius CAD4'
_computing_data_reduction CADSHEL
_computing_molecular_graphics Siemens-XTL-PLUS
_computing_publication_material 'SHELXL-93 (Sheldrick, 1993)'
_computing_structure_refinement 'SHELXL-93 (Sheldrick, 1993)'
_computing_structure_solution 'SHELXS-86 (Sheldrick, 1990)'
_diffrn_ambient_temperature 195(2)
_diffrn_measurement_device 'Enraf Nonius CAD4'
_diffrn_measurement_method 'omega scans'
_diffrn_radiation_monochromator graphite
_diffrn_radiation_source 'fine-focus sealed tube'
_diffrn_radiation_type MoK\a
_diffrn_radiation_wavelength 0.71073
_diffrn_reflns_av_R_equivalents 0.0528
_diffrn_reflns_av_sigmaI/netI 0.0682
_diffrn_reflns_limit_h_max 11
_diffrn_reflns_limit_h_min -12
_diffrn_reflns_limit_k_max 14
_diffrn_reflns_limit_k_min 0
_diffrn_reflns_limit_l_max 30
_diffrn_reflns_limit_l_min 0
_diffrn_reflns_number 5834
_diffrn_reflns_theta_max 25.99
_diffrn_reflns_theta_min 2.13
_diffrn_standards_interval_time '3600 s'
_diffrn_standards_number 3
_exptl_absorpt_coefficient_mu 15.007
_exptl_absorpt_correction_type DIFABS
_exptl_crystal_colour colorless
_exptl_crystal_density_diffrn 2.587
_exptl_crystal_F_000 2112
_refine_diff_density_max 3.140
_refine_diff_density_min -3.606
_refine_diff_density_rms 0.302
_refine_ls_extinction_method none
_refine_ls_goodness_of_fit_all 1.075
_refine_ls_goodness_of_fit_obs 1.182
_refine_ls_matrix_type full
_refine_ls_number_parameters 275
_refine_ls_number_reflns 4797
_refine_ls_number_restraints 0
_refine_ls_restrained_S_all 1.114
_refine_ls_restrained_S_obs 1.182
_refine_ls_R_factor_all 0.1348
_refine_ls_R_factor_obs 0.0656
_refine_ls_shift/esd_max 0.000
_refine_ls_shift/esd_mean 0.000
_refine_ls_structure_factor_coef Fsqd
_refine_ls_weighting_details 'w=1/[\s^2^(Fo^2^)+(0.1015P)^2^+42.3598P] where P=(Fo^2^+2Fc^2^)/3'
_refine_ls_weighting_scheme calc
_refine_ls_wR_factor_all 0.2043
_refine_ls_wR_factor_obs 0.1687
_reflns_number_observed 3538
_reflns_number_total 5716
_reflns_observed_criterion >2sigma(I)
_cod_data_source_file 809714csup1.cif
_cod_data_source_block MAX11
_cod_depositor_comments
;
The following automatic conversions were performed:

'_refine_ls_weighting_scheme' value 'calc
w=1/[\s^2^(Fo^2^)+(0.1015P)^2^+42.3598P] where P=(Fo^2^+2Fc^2^)/3'
was changed to 'calc'. New tag '_refine_ls_weighting_details' was
created. The value of the new tag was set to
'w=1/[\s^2^(Fo^2^)+(0.1015P)^2^+42.3598P] where P=(Fo^2^+2Fc^2^)/3'.

Automatic conversion script
Id: cif_fix_values 3143 2015-03-26 13:38:13Z robertas 
;
_cod_original_sg_symbol_H-M P2(1)/n
_cod_database_code 7027222

loop_
_symmetry_equiv_pos_as_xyz
'x, y, z'
'-x+1/2, y+1/2, -z+1/2'
'-x, -y, -z'
'x-1/2, -y-1/2, z-1/2'

loop_
_atom_site_aniso_label
_atom_site_aniso_U_11
_atom_site_aniso_U_22
_atom_site_aniso_U_33
_atom_site_aniso_U_23
_atom_site_aniso_U_13
_atom_site_aniso_U_12
Au1 0.0469(5) 0.0434(4) 0.0581(5) -0.0006(3) 0.0137(3) -0.0056(4)
Au2 0.0665(6) 0.0433(4) 0.0492(4) 0.0085(3) -0.0040(4) -0.0018(4)
Au3 0.0624(6) 0.0842(6) 0.0492(5) -0.0072(4) 0.0130(4) 0.0208(5)
P1 0.048(3) 0.042(3) 0.069(3) -0.008(2) 0.021(3) -0.004(2)
P2 0.044(3) 0.040(2) 0.042(2) 0.004(2) 0.004(2) 0.004(2)
P3 0.051(3) 0.054(3) 0.042(2) -0.002(2) 0.011(2) 0.007(3)
O11 0.072(11) 0.048(8) 0.057(8) -0.005(7) 0.019(7) -0.008(7)
O12 0.115(16) 0.069(11) 0.114(14) -0.014(10) 0.082(13) -0.014(11)
O21 0.122(16) 0.049(9) 0.081(11) 0.016(8) -0.016(11) -0.015(10)
O22 0.123(17) 0.063(10) 0.084(12) -0.021(9) -0.028(11) -0.006(11)
O31 0.045(10) 0.200(23) 0.063(10) -0.045(12) 0.003(8) 0.025(12)
O32 0.089(17) 0.183(26) 0.107(17) -0.036(16) -0.006(13) 0.039(17)
C11 0.038(12) 0.045(11) 0.080(15) 0.009(11) 0.010(11) 0.009(9)
C12 0.064(15) 0.053(12) 0.044(10) 0.002(9) 0.009(10) -0.003(11)
C21 0.041(12) 0.066(13) 0.047(11) 0.013(10) -0.015(9) -0.026(10)
C22 0.058(15) 0.070(14) 0.078(16) 0.012(13) -0.030(13) -0.033(13)
C31 0.056(15) 0.093(17) 0.037(10) -0.002(11) 0.013(10) 0.001(13)
C1 0.053(15) 0.069(15) 0.078(15) -0.007(12) 0.009(12) -0.005(12)
C2 0.118(24) 0.053(13) 0.076(16) 0.009(12) 0.044(16) 0.025(14)
C3 0.109(25) 0.047(14) 0.187(33) -0.017(17) 0.074(24) -0.034(15)
C4 0.088(18) 0.048(11) 0.051(12) 0.014(9) 0.001(11) 0.007(12)
C5 0.065(14) 0.046(10) 0.034(9) -0.002(8) -0.002(9) -0.002(10)
C6 0.052(15) 0.092(17) 0.060(13) -0.005(12) -0.009(11) 0.022(13)
C7 0.027(11) 0.072(14) 0.091(16) 0.008(13) 0.017(11) -0.003(10)
C8 0.084(19) 0.089(18) 0.055(13) 0.005(12) 0.022(13) 0.011(15)
C9 0.046(13) 0.083(16) 0.050(11) 0.005(11) 0.009(9) 0.014(11)

loop_
_atom_site_label
_atom_site_type_symbol
_atom_site_fract_x
_atom_site_fract_y
_atom_site_fract_z
_atom_site_U_iso_or_equiv
_atom_site_thermal_displace_type
_atom_site_occupancy
_atom_site_calc_flag
_atom_site_refinement_flags
Au1 Au 0.96526(9) 0.06167(7) 0.10658(3) 0.0489(2) Uani 1 d .
Au2 Au 0.71387(10) 0.11124(7) 0.17254(3) 0.0545(3) Uani 1 d .
Au3 Au 1.29317(10) -0.02103(9) 0.14421(3) 0.0648(3) Uani 1 d .
P1 P 1.0307(6) 0.2469(5) 0.1038(2) 0.0516(13) Uani 1 d .
P2 P 0.7716(5) -0.0321(4) 0.2274(2) 0.0424(11) Uani 1 d .
P3 P 1.3510(6) -0.1081(5) 0.0777(2) 0.0485(12) Uani 1 d .
F11 F 0.7931(19) -0.3163(16) 0.1172(6) 0.105(5) Uiso 1 d .
F12 F 0.7730(20) -0.3293(17) 0.0410(7) 0.115(6) Uiso 1 d .
F13 F 0.9609(21) -0.3759(17) 0.0846(7) 0.114(6) Uiso 1 d .
F21 F 0.4500(23) 0.3924(19) 0.0331(8) 0.130(7) Uiso 1 d .
F22 F 0.4780(20) 0.4497(17) 0.1048(7) 0.111(6) Uiso 1 d .
F23 F 0.6494(21) 0.4543(17) 0.0692(7) 0.116(6) Uiso 1 d .
F31 F 1.3545(24) 0.1893(19) 0.3195(8) 0.131(7) Uiso 1 d .
F32 F 1.1495(28) 0.1791(23) 0.2773(9) 0.159(9) Uiso 1 d .
F33 F 1.2222(33) 0.0621(27) 0.3126(11) 0.188(11) Uiso 1 d .
O11 O 0.8940(16) -0.1081(12) 0.1096(5) 0.058(4) Uani 1 d .
O12 O 0.9585(21) -0.1563(15) 0.0381(7) 0.092(6) Uani 1 d .
O21 O 0.6512(21) 0.2648(14) 0.1327(6) 0.088(6) Uani 1 d .
O22 O 0.5362(22) 0.1844(15) 0.0644(7) 0.095(6) Uani 1 d .
O31 O 1.2349(17) 0.0614(22) 0.2061(6) 0.103(8) Uani 1 d .
O32 O 1.4406(26) 0.0599(25) 0.2509(8) 0.129(9) Uani 1 d .
C11 C 0.9096(21) -0.1784(18) 0.0746(9) 0.054(5) Uani 1 d .
C12 C 0.8533(24) -0.3008(18) 0.0790(7) 0.053(5) Uani 1 d .
C21 C 0.5802(22) 0.2657(19) 0.0903(7) 0.054(6) Uani 1 d .
C22 C 0.5407(26) 0.3866(22) 0.0722(9) 0.073(8) Uani 1 d .
C31 C 1.3209(26) 0.0864(23) 0.2421(7) 0.061(6) Uani 1 d .
C32 C 1.2696(30) 0.1478(23) 0.2829(9) 0.072(7) Uiso 1 d .
C1 C 1.0029(24) 0.3347(21) 0.1563(9) 0.067(6) Uani 1 d .
H11 H 1.0337(24) 0.4139(21) 0.1524(9) 0.100 Uiso 1 d R
H12 H 0.9058(24) 0.3351(21) 0.1586(9) 0.100 Uiso 1 d R
H13 H 1.0544(24) 0.3012(21) 0.1861(9) 0.100 Uiso 1 d R
C2 C 0.9383(30) 0.3241(20) 0.0504(9) 0.079(8) Uani 1 d .
H21 H 0.9708(30) 0.4039(20) 0.0511(9) 0.119 Uiso 1 d R
H22 H 0.9559(30) 0.2865(20) 0.0204(9) 0.119 Uiso 1 d R
H23 H 0.8403(30) 0.3235(20) 0.0512(9) 0.119 Uiso 1 d R
C3 C 1.2076(32) 0.2677(22) 0.1021(14) 0.109(11) Uani 1 d .
H31 H 1.2277(32) 0.3503(22) 0.1011(14) 0.163 Uiso 1 d R
H32 H 1.2632(32) 0.2331(22) 0.1309(14) 0.163 Uiso 1 d R
H33 H 1.2284(32) 0.2305(22) 0.0725(14) 0.163 Uiso 1 d R
C4 C 0.6521(26) -0.1560(18) 0.2190(8) 0.064(6) Uani 1 d .
H41 H 0.6819(26) -0.2150(18) 0.2437(8) 0.095 Uiso 1 d R
H42 H 0.5605(26) -0.1298(18) 0.2222(8) 0.095 Uiso 1 d R
H43 H 0.6511(26) -0.1888(18) 0.1864(8) 0.095 Uiso 1 d R
C5 C 0.7710(23) 0.0176(17) 0.2902(6) 0.049(5) Uani 1 d .
H51 H 0.7960(23) -0.0463(17) 0.3130(6) 0.074 Uiso 1 d R
H52 H 0.8372(23) 0.0802(17) 0.2976(6) 0.074 Uiso 1 d R
H53 H 0.6802(23) 0.0458(17) 0.2936(6) 0.074 Uiso 1 d R
C6 C 0.9381(24) -0.0990(23) 0.2282(8) 0.070(7) Uani 1 d .
H61 H 0.9512(24) -0.1593(23) 0.2533(8) 0.105 Uiso 1 d R
H62 H 0.9430(24) -0.1332(23) 0.1962(8) 0.105 Uiso 1 d R
H63 H 1.0094(24) -0.0405(23) 0.2358(8) 0.105 Uiso 1 d R
C7 C 1.5269(21) -0.1054(21) 0.0718(9) 0.063(6) Uani 1 d .
H71 H 1.5422(21) -0.1450(21) 0.0420(9) 0.094 Uiso 1 d R
H72 H 1.5565(21) -0.0250(21) 0.0708(9) 0.094 Uiso 1 d R
H73 H 1.5790(21) -0.1438(21) 0.1003(9) 0.094 Uiso 1 d R
C8 C 1.3072(28) -0.2631(23) 0.0745(8) 0.075(7) Uani 1 d .
H81 H 1.3346(28) -0.2964(23) 0.0451(8) 0.112 Uiso 1 d R
H82 H 1.3549(28) -0.3029(23) 0.1035(8) 0.112 Uiso 1 d R
H83 H 1.2088(28) -0.2722(23) 0.0730(8) 0.112 Uiso 1 d R
C9 C 1.2657(23) -0.0420(21) 0.0210(7) 0.059(6) Uani 1 d .
H91 H 1.2933(23) -0.0819(21) -0.0070(7) 0.089 Uiso 1 d R
H92 H 1.1669(23) -0.0480(21) 0.0191(7) 0.089 Uiso 1 d R
H93 H 1.2917(23) 0.0395(21) 0.0204(7) 0.089 Uiso 1 d R

loop_
_atom_type_symbol
_atom_type_description
_atom_type_scat_dispersion_real
_atom_type_scat_dispersion_imag
_atom_type_scat_source
C C 0.0033 0.0016 'International Tables Vol C Tables 4.2.6.8 and 6.1.1.4'
H H 0.0000 0.0000 'International Tables Vol C Tables 4.2.6.8 and 6.1.1.4'
O O 0.0106 0.0060 'International Tables Vol C Tables 4.2.6.8 and 6.1.1.4'
F F 0.0171 0.0103 'International Tables Vol C Tables 4.2.6.8 and 6.1.1.4'
P P 0.1023 0.0942 'International Tables Vol C Tables 4.2.6.8 and 6.1.1.4'
Au Au -2.0133 8.8022 'International Tables Vol C Tables 4.2.6.8 and 6.1.1.4'

loop_
_geom_angle_atom_site_label_1
_geom_angle_atom_site_label_2
_geom_angle_atom_site_label_3
_geom_angle
O11 Au1 P1 177.0(5)
O11 Au1 Au2 81.5(4)
P1 Au1 Au2 95.73(14)
O11 Au1 Au3 92.1(4)
P1 Au1 Au3 90.6(2)
Au2 Au1 Au3 129.81(3)
O21 Au2 P2 168.9(5)
O21 Au2 Au1 92.4(6)
P2 Au2 Au1 96.28(14)
O31 Au3 P3 178.9(5)
O31 Au3 Au1 75.3(5)
P3 Au3 Au1 103.59(15)
C3 P1 C1 102.9(13)
C3 P1 C2 106.2(15)
C1 P1 C2 104.4(11)
C3 P1 Au1 114.9(9)
C1 P1 Au1 114.9(8)
C2 P1 Au1 112.4(9)
C6 P2 C5 105.3(10)
C6 P2 C4 103.6(12)
C5 P2 C4 105.1(10)
C6 P2 Au2 116.8(9)
C5 P2 Au2 111.6(7)
C4 P2 Au2 113.4(7)
C7 P3 C9 103.8(11)
C7 P3 C8 103.9(12)
C9 P3 C8 107.1(11)
C7 P3 Au3 116.8(9)
C9 P3 Au3 111.7(7)
C8 P3 Au3 112.6(8)
C32 F32 F33 53.2(18)
C32 F33 F32 44.2(16)
C11 O11 Au1 118.5(13)
C21 O21 Au2 123.9(15)
C31 O31 Au3 120.8(15)
O12 C11 O11 127.1(21)
O12 C11 C12 117.3(21)
O11 C11 C12 115.6(19)
F12 C12 F11 109.2(21)
F12 C12 F13 107.9(20)
F11 C12 F13 105.8(19)
F12 C12 C11 111.5(19)
F11 C12 C11 114.2(19)
F13 C12 C11 107.8(19)
O22 C21 O21 129.1(22)
O22 C21 C22 118.0(18)
O21 C21 C22 112.8(19)
F21 C22 F23 111.9(23)
F21 C22 F22 101.1(24)
F23 C22 F22 100.6(20)
F21 C22 C21 115.6(21)
F23 C22 C21 113.0(22)
F22 C22 C21 113.0(22)
O32 C31 O31 129.0(24)
O32 C31 C32 114.3(22)
O31 C31 C32 116.5(23)
F32 C32 F31 118.9(27)
F32 C32 F33 82.7(24)
F31 C32 F33 92.5(22)
F32 C32 C31 119.0(26)
F31 C32 C31 120.5(26)
F33 C32 C31 107.0(23)
P1 C1 H11 110.1(8)
P1 C1 H12 109.4(8)
H11 C1 H12 109.5
P1 C1 H13 108.9(8)
H11 C1 H13 109.5
H12 C1 H13 109.5
P1 C2 H21 108.8(9)
P1 C2 H22 109.4(7)
H21 C2 H22 109.5
P1 C2 H23 110.2(9)
H21 C2 H23 109.5
H22 C2 H23 109.5
P1 C3 H31 109.9(9)
P1 C3 H32 110.7(12)
H31 C3 H32 109.5
P1 C3 H33 107.9(11)
H31 C3 H33 109.5
H32 C3 H33 109.5
P2 C4 H41 109.8(6)
P2 C4 H42 109.6(8)
H41 C4 H42 109.5
P2 C4 H43 109.0(7)
H41 C4 H43 109.5
H42 C4 H43 109.5
P2 C5 H51 109.6(6)
P2 C5 H52 108.9(7)
H51 C5 H52 109.5
P2 C5 H53 109.9(7)
H51 C5 H53 109.5
H52 C5 H53 109.5
P2 C6 H61 109.1(8)
P2 C6 H62 109.8(7)
H61 C6 H62 109.5
P2 C6 H63 109.5(9)
H61 C6 H63 109.5
H62 C6 H63 109.5
P3 C7 H71 111.0(8)
P3 C7 H72 108.9(8)
H71 C7 H72 109.5
P3 C7 H73 108.5(8)
H71 C7 H73 109.5
H72 C7 H73 109.5
P3 C8 H81 109.1(7)
P3 C8 H82 109.9(8)
H81 C8 H82 109.5
P3 C8 H83 109.4(9)
H81 C8 H83 109.5
H82 C8 H83 109.5
P3 C9 H91 109.4(7)
P3 C9 H92 109.7(7)
H91 C9 H92 109.5
P3 C9 H93 109.3(8)
H91 C9 H93 109.5
H92 C9 H93 109.5

loop_
_geom_bond_atom_site_label_1
_geom_bond_atom_site_label_2
_geom_bond_distance
Au1 O11 2.057(14)
Au1 P1 2.204(5)
Au1 Au2 3.3136(13)
Au1 Au3 3.3326(13)
Au2 O21 2.09(2)
Au2 P2 2.217(5)
Au3 O31 2.08(2)
Au3 P3 2.214(5)
P1 C3 1.75(3)
P1 C1 1.80(2)
P1 C2 1.81(2)
P2 C6 1.79(2)
P2 C5 1.80(2)
P2 C4 1.82(2)
P3 C7 1.75(2)
P3 C9 1.79(2)
P3 C8 1.81(3)
F11 C12 1.29(2)
F12 C12 1.23(2)
F13 C12 1.34(3)
F21 C22 1.27(3)
F22 C22 1.36(3)
F23 C22 1.32(3)
F31 C32 1.28(3)
F32 C32 1.21(3)
F32 F33 1.72(4)
F33 C32 1.39(4)
O11 C11 1.27(2)
O12 C11 1.19(3)
O21 C21 1.25(2)
O22 C21 1.20(2)
O31 C31 1.21(3)
O32 C31 1.19(3)
C11 C12 1.51(3)
C21 C22 1.49(3)
C31 C32 1.47(3)
C1 H11 0.96
C1 H12 0.96
C1 H13 0.96
C2 H21 0.96
C2 H22 0.96
C2 H23 0.96
C3 H31 0.96
C3 H32 0.96
C3 H33 0.96
C4 H41 0.96
C4 H42 0.96
C4 H43 0.96
C5 H51 0.96
C5 H52 0.96
C5 H53 0.96
C6 H61 0.96
C6 H62 0.96
C6 H63 0.96
C7 H71 0.96
C7 H72 0.96
C7 H73 0.96
C8 H81 0.96
C8 H82 0.96
C8 H83 0.96
C9 H91 0.96
C9 H92 0.96
C9 H93 0.96
